data_2101780
loop_
_publ_author_name
'Marsh, R. E.'

_publ_section_title
;
 The perils of <i>Cc</i> revisited
;
_journal_issue 2
_journal_name_full 'Acta Crystallographica Section B'
_journal_page_first 317
_journal_page_last 322
_journal_paper_doi 10.1107/S010876819601381X
_journal_volume 53
_journal_year 1997
_chemical_formula_moiety 'C26 H30 O2 Yb'
_chemical_formula_sum 'C26 H30 O2 Yb'
_space_group_IT_number 15
_symmetry_cell_setting monoclinic
_symmetry_space_group_name_Hall '-C 2yc'
_symmetry_space_group_name_H-M 'C 1 2/c 1'
_audit_creation_method CSD-QUEST3D-V5
_cell_angle_alpha 90
_cell_angle_beta 92.68(3)
_cell_angle_gamma 90
_cell_formula_units_Z 4
_cell_length_a 13.506(4)
_cell_length_b 11.081(2)
_cell_length_c 15.577(5)
_cell_volume 2328.7(11)
_cod_data_source_file an0533.cif
_cod_data_source_block CSD_CIF_MIF_PEKKOF01
_cod_depositor_comments
;
 Marking attached hydrogen atoms.

 Antanas Vaitkus,
 2017-03-27

  Added moiety chemical formula from Marsh (1997) paper. The summary
  chemical formula is calculated from moiety formula using 'AdHocParser'
  (svn://www.crystallography.net/cod-tools/trunk/Formulae/AdHocParser.yp,
  revision 1441.)

  Removing 14 atoms which were symmetric equivalents of the atoms from
  the asymmetric unit.

  Andrius Merkys
  2013-11-06
;
_cod_original_sg_symbol_H-M 'C 2/c'
_cod_database_code 2101780

loop_
_symmetry_equiv_pos_as_xyz
x,y,z
-x,y,1/2-z
1/2+x,1/2+y,z
1/2-x,1/2+y,1/2-z
-x,-y,-z
x,-y,-1/2+z
-1/2-x,-1/2-y,-z
-1/2+x,-1/2-y,-1/2+z

loop_
_atom_site_label
_atom_site_fract_x
_atom_site_fract_y
_atom_site_fract_z
_atom_site_type_symbol
_atom_site_attached_hydrogens
Yb1 .0 .0417 .25 Yb 0
O1 .0382 .2037 .1564 O 0
C1 .0050 .2166 .0691 C 2
C2 .0340 .3358 .0374 C 2
C3 .0762 .4011 .1144 C 2
C4 .1045 .3056 .1769 C 2
C5 .2010 -.0042 .2448 C 0
C6 .1854 .0393 .3282 C 1
C7 .1314 -.0460 .3712 C 1
C8 .1101 -.1418 .3172 C 1
C9 .1528 -.1186 .2382 C 0
C10 .1526 -.1822 .1612 C 1
C11 .2026 -.1363 .0934 C 1
C12 .2532 -.0270 .1023 C 1
C13 .2532 .0414 .1760 C 1

loop_
_atom_type_symbol
C
O
Yb
